data_4088152
loop_
_publ_author_name
'Liedtke, Ren\'e'
'Eller, Christina'
'Daniliuc, Constantin G.'
'Williams, Kamille'
'Warren, Timothy H.'
'Tesch, Matthias'
'Studer, Armido'
'Kehr, Gerald'
'Erker, Gerhard'

_publ_section_title
;
 FLPNO Nitroxide Radical Formation by a 1,1-Carboboration Route
;
_journal_issue 1
_journal_name_full Organometallics
_journal_page_first 55
_journal_paper_doi 10.1021/acs.organomet.5b00886
_journal_volume 35
_journal_year 2015
_chemical_formula_sum 'C55 H42 B F15 N O P Si'
_chemical_formula_weight 1087.77
_space_group_IT_number 60
_space_group_name_Hall '-P 2n 2ab'
_space_group_name_H-M_alt 'P b c n'
_symmetry_cell_setting orthorhombic
_symmetry_space_group_name_H-M 'P b c n'
_atom_sites_solution_hydrogens geom
_atom_sites_solution_primary direct
_atom_sites_solution_secondary difmap
_audit_creation_method SHELXL-97
_cell_angle_alpha 90.00
_cell_angle_beta 90.00
_cell_angle_gamma 90.00
_cell_formula_units_Z 8
_cell_length_a 30.7946(5)
_cell_length_b 17.3685(3)
_cell_length_c 19.8227(3)
_cell_measurement_reflns_used 8760
_cell_measurement_temperature 223(2)
_cell_measurement_theta_max 68.25
_cell_measurement_theta_min 0.88
_cell_volume 10602.3(3)
_computing_cell_refinement 'Collect (Nonius B.V., 1998)'
_computing_data_collection 'Collect (Nonius B.V., 1998)'
_computing_data_reduction 'Denzo-SMN (Otwinowski & Minor, 1997)'
_computing_molecular_graphics 'XP (BrukerAXS, 2000)'
_computing_publication_material 'SHELXL-97 (Sheldrick, 1997)'
_computing_structure_refinement 'SHELXL-97 (Sheldrick, 1997)'
_computing_structure_solution 'SHELXS-97 (Sheldrick, 1990)'
_diffrn_ambient_temperature 223(2)
_diffrn_measured_fraction_theta_full 0.942
_diffrn_measured_fraction_theta_max 0.942
_diffrn_measurement_device_type 'Nonius KappaCCD APEXII'
_diffrn_measurement_method '\w and \f scans'
_diffrn_radiation_monochromator graphite
_diffrn_radiation_source 'fine-focus sealed tube'
_diffrn_radiation_type CuK\a
_diffrn_radiation_wavelength 1.54178
_diffrn_reflns_av_R_equivalents 0.097
_diffrn_reflns_av_sigmaI/netI 0.0463
_diffrn_reflns_limit_h_max 36
_diffrn_reflns_limit_h_min 0
_diffrn_reflns_limit_k_max 20
_diffrn_reflns_limit_k_min 0
_diffrn_reflns_limit_l_max 23
_diffrn_reflns_limit_l_min 0
_diffrn_reflns_number 57133
_diffrn_reflns_theta_full 65.06
_diffrn_reflns_theta_max 65.06
_diffrn_reflns_theta_min 2.92
_exptl_absorpt_coefficient_mu 1.495
_exptl_absorpt_correction_T_max 0.9707
_exptl_absorpt_correction_T_min 0.7345
_exptl_absorpt_correction_type multi-scan
_exptl_absorpt_process_details 'Denzo (Otwinowski, Borek, Majewski & Minor, 2003)'
_exptl_crystal_colour colourless
_exptl_crystal_density_diffrn 1.363
_exptl_crystal_density_method 'not measured'
_exptl_crystal_description needle
_exptl_crystal_F_000 4448
_exptl_crystal_size_max 0.22
_exptl_crystal_size_mid 0.05
_exptl_crystal_size_min 0.02
_refine_diff_density_max 0.218
_refine_diff_density_min -0.407
_refine_diff_density_rms 0.051
_refine_ls_extinction_method none
_refine_ls_goodness_of_fit_ref 1.092
_refine_ls_hydrogen_treatment constr
_refine_ls_matrix_type full
_refine_ls_number_parameters 674
_refine_ls_number_reflns 8511
_refine_ls_number_restraints 54
_refine_ls_restrained_S_all 1.105
_refine_ls_R_factor_all 0.1045
_refine_ls_R_factor_gt 0.0596
_refine_ls_shift/su_max 0.000
_refine_ls_shift/su_mean 0.000
_refine_ls_structure_factor_coef Fsqd
_refine_ls_weighting_details 'calc w=1/[\s^2^(Fo^2^)+(0.0751P)^2^+4.7763P] where P=(Fo^2^+2Fc^2^)/3'
_refine_ls_weighting_scheme calc
_refine_ls_wR_factor_gt 0.1479
_refine_ls_wR_factor_ref 0.1715
_reflns_number_gt 5096
_reflns_number_total 8511
_reflns_threshold_expression >2sigma(I)
_cod_data_source_file om5b00886_si_002.cif
_cod_data_source_block erk7366
_cod_original_sg_symbol_H-M Pbcn
_cod_database_code 4088152

loop_
_symmetry_equiv_pos_as_xyz
'x, y, z'
'-x+1/2, -y+1/2, z+1/2'
'-x, y, -z+1/2'
'x+1/2, -y+1/2, -z'
'-x, -y, -z'
'x-1/2, y-1/2, -z-1/2'
'x, -y, z-1/2'
'-x-1/2, y-1/2, z'

loop_
_atom_site_label
_atom_site_type_symbol
_atom_site_fract_x
_atom_site_fract_y
_atom_site_fract_z
_atom_site_U_iso_or_equiv
_atom_site_adp_type
_atom_site_occupancy
_atom_site_symmetry_multiplicity
_atom_site_calc_flag
_atom_site_refinement_flags
P1 P 0.36717(3) 0.36774(6) 0.21505(5) 0.0501(3) Uani 1 1 d .
B1 B 0.38119(15) 0.3269(3) 0.0847(2) 0.0495(11) Uani 1 1 d .
Si1 Si 0.32851(4) 0.11455(7) -0.00749(6) 0.0674(4) Uani 1 1 d .
O1 O 0.44170(8) 0.31023(16) 0.17613(12) 0.0577(7) Uani 1 1 d .
H1 H 0.4611 0.3386 0.1609 0.087 Uiso 1 1 calc R
N1 N 0.40018(9) 0.33918(17) 0.15622(13) 0.0482(7) Uani 1 1 d .
C1 C 0.31900(12) 0.3676(2) 0.16219(18) 0.0509(9) Uani 1 1 d .
C2 C 0.33171(12) 0.3499(2) 0.09878(17) 0.0489(9) Uani 1 1 d .
C3 C 0.37782(12) 0.2383(2) 0.05638(17) 0.0490(9) Uani 1 1 d .
C4 C 0.34338(13) 0.2168(2) 0.01728(17) 0.0523(10) Uani 1 1 d .
C5 C 0.31113(13) 0.2777(2) -0.00230(18) 0.0542(10) Uani 1 1 d .
C10 C 0.28787(14) 0.2726(3) -0.06277(19) 0.0630(11) Uani 1 1 d .
H10 H 0.2932 0.2311 -0.0920 0.076 Uiso 1 1 calc R
C9 C 0.25737(15) 0.3270(3) -0.0805(2) 0.0738(13) Uani 1 1 d .
H9 H 0.2425 0.3224 -0.1217 0.089 Uiso 1 1 calc R
C8 C 0.24837(14) 0.3880(3) -0.0383(2) 0.0694(12) Uani 1 1 d .
H8 H 0.2273 0.4247 -0.0503 0.083 Uiso 1 1 calc R
C7 C 0.27086(13) 0.3945(3) 0.02181(19) 0.0617(11) Uani 1 1 d .
H7 H 0.2646 0.4356 0.0511 0.074 Uiso 1 1 calc R
C6 C 0.30290(12) 0.3407(2) 0.03981(18) 0.0508(9) Uani 1 1 d .
C11 C 0.26808(17) 0.1065(3) 0.0008(3) 0.0951(16) Uani 1 1 d .
H11A H 0.2595 0.0529 -0.0036 0.143 Uiso 1 1 calc R
H11B H 0.2542 0.1366 -0.0343 0.143 Uiso 1 1 calc R
H11C H 0.2592 0.1256 0.0446 0.143 Uiso 1 1 calc R
C12 C 0.34557(19) 0.0906(3) -0.0953(2) 0.0973(17) Uani 1 1 d .
H12A H 0.3769 0.0946 -0.0989 0.146 Uiso 1 1 calc R
H12B H 0.3321 0.1263 -0.1266 0.146 Uiso 1 1 calc R
H12C H 0.3366 0.0385 -0.1061 0.146 Uiso 1 1 calc R
C13 C 0.35083(18) 0.0405(3) 0.0502(3) 0.0942(17) Uani 1 1 d .
H13A H 0.3815 0.0332 0.0409 0.141 Uiso 1 1 calc R
H13B H 0.3355 -0.0077 0.0435 0.141 Uiso 1 1 calc R
H13C H 0.3472 0.0573 0.0966 0.141 Uiso 1 1 calc R
C21 C 0.37517(12) 0.4589(2) 0.25629(18) 0.0527(9) Uani 1 1 d .
C22 C 0.34697(13) 0.4787(2) 0.31022(19) 0.0590(10) Uani 1 1 d .
C23 C 0.34983(16) 0.5515(3) 0.3386(2) 0.0703(12) Uani 1 1 d .
H23 H 0.3311 0.5643 0.3744 0.084 Uiso 1 1 calc R
C24 C 0.37909(16) 0.6055(3) 0.3163(2) 0.0716(13) Uani 1 1 d .
C25 C 0.40707(15) 0.5851(2) 0.2648(2) 0.0677(12) Uani 1 1 d .
H25 H 0.4276 0.6212 0.2498 0.081 Uiso 1 1 calc R
C26 C 0.40590(14) 0.5129(2) 0.23422(18) 0.0570(10) Uani 1 1 d .
C27 C 0.31312(14) 0.4245(3) 0.3394(2) 0.0675(12) Uani 1 1 d .
H27A H 0.3261 0.3942 0.3753 0.101 Uiso 1 1 calc R
H27B H 0.3026 0.3903 0.3043 0.101 Uiso 1 1 calc R
H27C H 0.2891 0.4542 0.3573 0.101 Uiso 1 1 calc R
C28 C 0.3812(2) 0.6863(3) 0.3457(3) 0.1063(19) Uani 1 1 d .
H28A H 0.3611 0.7194 0.3217 0.160 Uiso 1 1 calc R
H28B H 0.4105 0.7062 0.3410 0.160 Uiso 1 1 calc R
H28C H 0.3734 0.6847 0.3930 0.160 Uiso 1 1 calc R
C29 C 0.43990(15) 0.4975(3) 0.1808(2) 0.0746(13) Uani 1 1 d .
H29A H 0.4552 0.5449 0.1704 0.112 Uiso 1 1 calc R
H29B H 0.4259 0.4781 0.1403 0.112 Uiso 1 1 calc R
H29C H 0.4604 0.4596 0.1973 0.112 Uiso 1 1 calc R
C31 C 0.37535(12) 0.2994(2) 0.28358(18) 0.0538(10) Uani 1 1 d .
F32 F 0.31012(8) 0.23161(15) 0.26921(13) 0.0825(8) Uani 1 1 d .
C32 C 0.34919(13) 0.2377(2) 0.2981(2) 0.0583(10) Uani 1 1 d .
F33 F 0.33430(9) 0.11870(15) 0.35235(14) 0.0919(8) Uani 1 1 d .
C33 C 0.36094(15) 0.1792(3) 0.3417(2) 0.0672(12) Uani 1 1 d .
F34 F 0.41285(10) 0.12519(18) 0.41383(15) 0.1079(10) Uani 1 1 d .
C34 C 0.40054(17) 0.1825(3) 0.3732(2) 0.0746(13) Uani 1 1 d .
F35 F 0.46595(10) 0.24695(18) 0.39242(14) 0.1069(10) Uani 1 1 d .
C35 C 0.42740(16) 0.2434(3) 0.3618(2) 0.0721(13) Uani 1 1 d .
F36 F 0.44269(8) 0.35910(14) 0.30935(11) 0.0724(7) Uani 1 1 d .
C36 C 0.41461(14) 0.3007(3) 0.3182(2) 0.0620(11) Uani 1 1 d .
C41 C 0.27331(13) 0.3893(2) 0.18227(18) 0.0544(10) Uani 1 1 d .
C42 C 0.24100(14) 0.3328(3) 0.18681(19) 0.0636(11) Uani 1 1 d .
C43 C 0.19892(15) 0.3560(4) 0.2039(2) 0.0806(15) Uani 1 1 d .
H43 H 0.1773 0.3181 0.2082 0.097 Uiso 1 1 calc R
C44 C 0.18762(17) 0.4309(4) 0.2147(2) 0.0888(17) Uani 1 1 d .
C45 C 0.21939(17) 0.4859(3) 0.2068(2) 0.0815(15) Uani 1 1 d .
H45 H 0.2121 0.5380 0.2129 0.098 Uiso 1 1 calc R
C46 C 0.26175(14) 0.4670(3) 0.19005(19) 0.0645(11) Uani 1 1 d .
C47 C 0.24844(16) 0.2498(3) 0.1675(2) 0.0802(14) Uani 1 1 d U
H47A H 0.2789 0.2420 0.1573 0.120 Uiso 1 1 calc R
H47B H 0.2311 0.2374 0.1281 0.120 Uiso 1 1 calc R
H47C H 0.2401 0.2167 0.2047 0.120 Uiso 1 1 calc R
C48 C 0.14087(17) 0.4535(4) 0.2301(3) 0.113(2) Uani 1 1 d U
H48A H 0.1263 0.4682 0.1887 0.170 Uiso 1 1 calc R
H48B H 0.1406 0.4966 0.2613 0.170 Uiso 1 1 calc R
H48C H 0.1259 0.4101 0.2503 0.170 Uiso 1 1 calc R
C49 C 0.29264(16) 0.5330(3) 0.1738(2) 0.0798(14) Uani 1 1 d U
H49A H 0.2783 0.5692 0.1438 0.120 Uiso 1 1 calc R
H49B H 0.3184 0.5128 0.1519 0.120 Uiso 1 1 calc R
H49C H 0.3008 0.5591 0.2151 0.120 Uiso 1 1 calc R
C51 C 0.40670(12) 0.3856(2) 0.03110(17) 0.0482(9) Uani 1 1 d .
F52 F 0.46870(7) 0.30509(13) 0.02979(12) 0.0698(6) Uani 1 1 d .
C52 C 0.44816(13) 0.3687(2) 0.00774(19) 0.0539(10) Uani 1 1 d .
F53 F 0.51156(8) 0.39354(16) -0.05634(14) 0.0909(8) Uani 1 1 d .
C53 C 0.47151(14) 0.4143(2) -0.0359(2) 0.0625(11) Uani 1 1 d .
F54 F 0.47651(9) 0.52866(15) -0.09962(13) 0.0920(8) Uani 1 1 d .
C54 C 0.45390(14) 0.4819(3) -0.0579(2) 0.0645(11) Uani 1 1 d .
F55 F 0.39683(8) 0.57104(14) -0.05535(12) 0.0796(7) Uani 1 1 d .
C55 C 0.41392(14) 0.5033(2) -0.0355(2) 0.0587(10) Uani 1 1 d .
F56 F 0.35278(7) 0.48299(13) 0.02917(12) 0.0721(7) Uani 1 1 d .
C56 C 0.39163(13) 0.4555(2) 0.00792(18) 0.0510(9) Uani 1 1 d .
C61 C 0.41225(13) 0.1802(2) 0.07272(18) 0.0516(9) Uani 1 1 d .
F62 F 0.43985(8) 0.17935(14) -0.03829(11) 0.0749(7) Uani 1 1 d .
C62 C 0.44212(14) 0.1551(2) 0.02625(19) 0.0586(10) Uani 1 1 d .
F63 F 0.50468(9) 0.08437(15) -0.00459(14) 0.0924(8) Uani 1 1 d .
C63 C 0.47548(14) 0.1050(3) 0.0424(2) 0.0663(11) Uani 1 1 d .
F64 F 0.51197(9) 0.03034(16) 0.12336(16) 0.1018(9) Uani 1 1 d .
C64 C 0.47924(15) 0.0786(2) 0.1068(3) 0.0707(12) Uani 1 1 d .
F65 F 0.45253(9) 0.07386(16) 0.21801(13) 0.0920(8) Uani 1 1 d .
C65 C 0.44953(15) 0.1010(3) 0.1546(2) 0.0666(11) Uani 1 1 d .
F66 F 0.38781(8) 0.16866(14) 0.18491(10) 0.0723(7) Uani 1 1 d .
C66 C 0.41706(14) 0.1503(2) 0.13697(19) 0.0575(10) Uani 1 1 d .
C71 C 0.09482(16) 0.2386(5) 0.1052(3) 0.197(4) Uani 1 1 d GU
H71 H 0.0705 0.2350 0.1337 0.237 Uiso 1 1 calc R
C72 C 0.1074(2) 0.3096(4) 0.0796(3) 0.167(3) Uani 1 1 d GU
H72 H 0.0915 0.3541 0.0906 0.201 Uiso 1 1 calc R
C73 C 0.1434(2) 0.3149(3) 0.0375(3) 0.145(3) Uani 1 1 d GU
H73 H 0.1518 0.3629 0.0201 0.174 Uiso 1 1 calc R
C74 C 0.16679(15) 0.2491(4) 0.0211(2) 0.126(2) Uani 1 1 d GU
H74 H 0.1911 0.2527 -0.0074 0.151 Uiso 1 1 calc R
C75 C 0.15423(18) 0.1780(3) 0.0468(3) 0.125(2) Uani 1 1 d GU
H75 H 0.1701 0.1335 0.0357 0.150 Uiso 1 1 calc R
C76 C 0.1183(2) 0.1728(3) 0.0888(3) 0.180(4) Uani 1 1 d GU
H76 H 0.1098 0.1247 0.1062 0.216 Uiso 1 1 calc R

loop_
_atom_site_aniso_label
_atom_site_aniso_U_11
_atom_site_aniso_U_22
_atom_site_aniso_U_33
_atom_site_aniso_U_23
_atom_site_aniso_U_13
_atom_site_aniso_U_12
P1 0.0498(6) 0.0549(6) 0.0456(5) -0.0001(4) 0.0023(4) -0.0007(5)
B1 0.053(3) 0.053(3) 0.043(2) 0.002(2) 0.002(2) -0.002(2)
Si1 0.0835(9) 0.0572(7) 0.0615(7) -0.0058(6) -0.0028(6) -0.0093(7)
O1 0.0455(15) 0.0705(18) 0.0571(15) -0.0047(13) -0.0039(13) 0.0068(14)
N1 0.0395(17) 0.061(2) 0.0441(16) -0.0030(14) 0.0003(13) 0.0093(15)
C1 0.050(2) 0.051(2) 0.052(2) 0.0012(18) 0.0030(18) -0.0027(18)
C2 0.051(2) 0.047(2) 0.049(2) 0.0005(17) 0.0011(18) -0.0037(18)
C3 0.054(2) 0.053(2) 0.0400(19) 0.0035(17) 0.0031(17) 0.0004(19)
C4 0.061(3) 0.056(2) 0.0396(19) 0.0042(17) 0.0042(18) 0.003(2)
C5 0.056(2) 0.055(2) 0.051(2) 0.0018(19) 0.0010(19) -0.008(2)
C10 0.068(3) 0.070(3) 0.051(2) -0.002(2) -0.008(2) -0.001(2)
C9 0.072(3) 0.090(3) 0.060(3) 0.002(3) -0.017(2) 0.004(3)
C8 0.066(3) 0.077(3) 0.065(3) -0.005(2) -0.012(2) 0.009(2)
C7 0.060(3) 0.069(3) 0.056(2) -0.001(2) -0.003(2) -0.002(2)
C6 0.049(2) 0.054(2) 0.049(2) 0.0015(18) -0.0025(18) -0.0028(19)
C11 0.101(4) 0.078(4) 0.106(4) -0.008(3) -0.003(3) -0.029(3)
C12 0.123(5) 0.083(4) 0.086(3) -0.026(3) 0.006(3) -0.004(3)
C13 0.119(4) 0.055(3) 0.109(4) 0.007(3) -0.020(3) -0.025(3)
C21 0.053(2) 0.057(2) 0.048(2) -0.0022(18) 0.0032(18) 0.001(2)
C22 0.061(3) 0.065(3) 0.052(2) -0.001(2) 0.0044(19) 0.007(2)
C23 0.088(3) 0.073(3) 0.050(2) -0.003(2) 0.015(2) 0.010(3)
C24 0.096(4) 0.057(3) 0.062(3) -0.013(2) 0.016(2) 0.002(3)
C25 0.082(3) 0.059(3) 0.062(2) -0.010(2) 0.016(2) -0.004(2)
C26 0.066(3) 0.057(3) 0.048(2) -0.0035(18) 0.0041(19) 0.000(2)
C27 0.064(3) 0.081(3) 0.057(2) 0.005(2) 0.018(2) 0.003(2)
C28 0.142(5) 0.069(3) 0.108(4) -0.031(3) 0.034(4) -0.002(3)
C29 0.077(3) 0.071(3) 0.076(3) -0.018(2) 0.031(2) -0.018(2)
C31 0.049(2) 0.066(3) 0.046(2) -0.0058(19) 0.0009(18) -0.003(2)
F32 0.0637(16) 0.0944(19) 0.0896(17) 0.0291(15) -0.0048(13) -0.0169(14)
C32 0.050(2) 0.067(3) 0.058(2) 0.008(2) -0.0014(19) 0.002(2)
F33 0.090(2) 0.0794(18) 0.106(2) 0.0333(15) 0.0255(16) -0.0017(16)
C33 0.068(3) 0.068(3) 0.065(3) 0.014(2) 0.016(2) 0.006(2)
F34 0.113(2) 0.110(2) 0.100(2) 0.0459(18) 0.0011(18) 0.0353(19)
C34 0.082(3) 0.079(3) 0.063(3) 0.018(2) 0.004(3) 0.023(3)
F35 0.090(2) 0.131(3) 0.100(2) 0.0178(18) -0.0396(17) 0.0120(18)
C35 0.069(3) 0.083(3) 0.064(3) 0.004(3) -0.013(2) 0.015(3)
F36 0.0719(16) 0.0761(17) 0.0693(14) -0.0054(12) -0.0125(12) -0.0082(14)
C36 0.063(3) 0.065(3) 0.058(2) -0.001(2) 0.005(2) 0.002(2)
C41 0.047(2) 0.066(3) 0.050(2) 0.0021(19) 0.0008(18) 0.006(2)
C42 0.052(3) 0.083(3) 0.056(2) 0.010(2) -0.004(2) -0.006(2)
C43 0.049(3) 0.129(5) 0.064(3) 0.022(3) 0.002(2) -0.001(3)
C44 0.062(3) 0.143(5) 0.062(3) 0.017(3) 0.008(2) 0.031(4)
C45 0.075(3) 0.109(4) 0.061(3) 0.002(3) 0.006(2) 0.036(3)
C46 0.063(3) 0.079(3) 0.052(2) 0.001(2) -0.001(2) 0.017(2)
C47 0.071(3) 0.079(3) 0.091(3) 0.006(3) -0.012(3) -0.017(3)
C48 0.073(3) 0.182(6) 0.086(3) 0.017(4) 0.013(3) 0.037(4)
C49 0.089(3) 0.065(3) 0.085(3) -0.002(2) -0.013(3) 0.011(3)
C51 0.045(2) 0.050(2) 0.050(2) 0.0012(17) -0.0029(17) -0.0015(18)
F52 0.0594(15) 0.0617(14) 0.0882(16) 0.0156(13) 0.0090(13) 0.0099(12)
C52 0.056(3) 0.051(2) 0.054(2) 0.0064(18) -0.0040(19) 0.005(2)
F53 0.0684(17) 0.0886(19) 0.116(2) 0.0227(16) 0.0379(16) 0.0094(15)
C53 0.054(3) 0.067(3) 0.067(2) 0.014(2) 0.019(2) 0.005(2)
F54 0.0887(19) 0.0904(19) 0.0970(19) 0.0397(15) 0.0335(15) 0.0027(16)
C54 0.067(3) 0.066(3) 0.061(2) 0.016(2) 0.017(2) -0.005(2)
F55 0.0813(17) 0.0684(16) 0.0891(17) 0.0300(13) 0.0070(14) 0.0098(14)
C55 0.063(3) 0.053(2) 0.060(2) 0.015(2) 0.000(2) 0.007(2)
F56 0.0594(15) 0.0619(15) 0.0950(17) 0.0133(13) 0.0175(13) 0.0110(12)
C56 0.052(2) 0.048(2) 0.054(2) 0.0030(18) 0.0024(18) 0.0006(19)
C61 0.057(2) 0.052(2) 0.046(2) -0.0043(18) 0.0027(18) -0.0005(19)
F62 0.0924(18) 0.0784(17) 0.0539(13) -0.0030(12) 0.0110(12) 0.0093(14)
C62 0.072(3) 0.055(3) 0.049(2) -0.0005(19) 0.003(2) -0.001(2)
F63 0.0826(19) 0.0819(18) 0.113(2) -0.0093(16) 0.0245(16) 0.0159(15)
C63 0.061(3) 0.059(3) 0.079(3) -0.007(2) 0.012(2) 0.006(2)
F64 0.085(2) 0.0832(19) 0.137(2) 0.0236(18) -0.0083(18) 0.0252(16)
C64 0.060(3) 0.054(3) 0.098(4) 0.009(3) -0.010(3) 0.008(2)
F65 0.106(2) 0.0905(19) 0.0799(17) 0.0292(15) -0.0197(15) 0.0080(16)
C65 0.074(3) 0.062(3) 0.063(3) 0.010(2) -0.009(2) -0.002(2)
F66 0.0901(18) 0.0739(16) 0.0529(13) 0.0054(12) 0.0073(12) 0.0056(14)
C66 0.063(3) 0.058(3) 0.051(2) 0.0034(19) 0.002(2) 0.006(2)
C71 0.178(7) 0.192(7) 0.222(8) -0.008(7) 0.032(6) -0.017(7)
C72 0.171(7) 0.148(6) 0.183(7) -0.013(6) -0.012(6) 0.026(6)
C73 0.171(7) 0.109(5) 0.154(6) 0.009(5) -0.023(5) -0.004(5)
C74 0.128(5) 0.131(5) 0.119(4) 0.023(4) -0.010(4) -0.018(5)
C75 0.107(5) 0.121(5) 0.148(5) 0.007(4) -0.010(4) -0.020(4)
C76 0.161(7) 0.173(7) 0.205(7) 0.022(6) 0.052(6) -0.039(6)

loop_
_atom_type_symbol
_atom_type_description
_atom_type_scat_dispersion_real
_atom_type_scat_dispersion_imag
_atom_type_scat_source
C C 0.0181 0.0091 'International Tables Vol C Tables 4.2.6.8 and 6.1.1.4'
H H 0.0000 0.0000 'International Tables Vol C Tables 4.2.6.8 and 6.1.1.4'
B B 0.0090 0.0039 'International Tables Vol C Tables 4.2.6.8 and 6.1.1.4'
N N 0.0311 0.0180 'International Tables Vol C Tables 4.2.6.8 and 6.1.1.4'
O O 0.0492 0.0322 'International Tables Vol C Tables 4.2.6.8 and 6.1.1.4'
F F 0.0727 0.0534 'International Tables Vol C Tables 4.2.6.8 and 6.1.1.4'
Si Si 0.2541 0.3302 'International Tables Vol C Tables 4.2.6.8 and 6.1.1.4'
P P 0.2955 0.4335 'International Tables Vol C Tables 4.2.6.8 and 6.1.1.4'

loop_
_geom_angle_atom_site_label_1
_geom_angle_atom_site_label_2
_geom_angle_atom_site_label_3
_geom_angle
N1 P1 C21 120.61(17)
N1 P1 C1 95.53(16)
C21 P1 C1 112.06(18)
N1 P1 C31 104.47(16)
C21 P1 C31 102.44(17)
C1 P1 C31 122.85(18)
N1 B1 C2 99.5(3)
N1 B1 C3 117.7(3)
C2 B1 C3 103.5(3)
N1 B1 C51 108.7(3)
C2 B1 C51 114.0(3)
C3 B1 C51 112.7(3)
C13 Si1 C12 108.5(3)
C13 Si1 C11 105.2(2)
C12 Si1 C11 110.2(2)
C13 Si1 C4 113.57(19)
C12 Si1 C4 112.4(2)
C11 Si1 C4 106.7(2)
N1 O1 H1 109.5
O1 N1 B1 122.8(3)
O1 N1 P1 118.0(2)
B1 N1 P1 117.6(2)
C2 C1 C41 124.9(3)
C2 C1 P1 107.5(3)
C41 C1 P1 127.5(3)
C1 C2 C6 125.9(3)
C1 C2 B1 119.7(3)
C6 C2 B1 114.0(3)
C4 C3 C61 119.2(3)
C4 C3 B1 119.9(3)
C61 C3 B1 120.8(3)
C3 C4 C5 117.9(3)
C3 C4 Si1 126.1(3)
C5 C4 Si1 115.6(3)
C10 C5 C6 117.9(4)
C10 C5 C4 121.0(4)
C6 C5 C4 121.1(3)
C9 C10 C5 121.6(4)
C9 C10 H10 119.2
C5 C10 H10 119.2
C8 C9 C10 120.7(4)
C8 C9 H9 119.6
C10 C9 H9 119.6
C9 C8 C7 118.9(4)
C9 C8 H8 120.5
C7 C8 H8 120.5
C8 C7 C6 121.1(4)
C8 C7 H7 119.5
C6 C7 H7 119.5
C5 C6 C7 119.7(3)
C5 C6 C2 116.6(3)
C7 C6 C2 123.4(3)
Si1 C11 H11A 109.5
Si1 C11 H11B 109.5
H11A C11 H11B 109.5
Si1 C11 H11C 109.5
H11A C11 H11C 109.5
H11B C11 H11C 109.5
Si1 C12 H12A 109.5
Si1 C12 H12B 109.5
H12A C12 H12B 109.5
Si1 C12 H12C 109.5
H12A C12 H12C 109.5
H12B C12 H12C 109.5
Si1 C13 H13A 109.5
Si1 C13 H13B 109.5
H13A C13 H13B 109.5
Si1 C13 H13C 109.5
H13A C13 H13C 109.5
H13B C13 H13C 109.5
C26 C21 C22 119.1(4)
C26 C21 P1 122.7(3)
C22 C21 P1 118.1(3)
C23 C22 C21 119.2(4)
C23 C22 C27 117.0(4)
C21 C22 C27 123.8(4)
C24 C23 C22 122.3(4)
C24 C23 H23 118.9
C22 C23 H23 118.9
C23 C24 C25 118.1(4)
C23 C24 C28 122.4(4)
C25 C24 C28 119.5(4)
C24 C25 C26 122.4(4)
C24 C25 H25 118.8
C26 C25 H25 118.8
C25 C26 C21 118.9(4)
C25 C26 C29 116.5(4)
C21 C26 C29 124.5(3)
C22 C27 H27A 109.5
C22 C27 H27B 109.5
H27A C27 H27B 109.5
C22 C27 H27C 109.5
H27A C27 H27C 109.5
H27B C27 H27C 109.5
C24 C28 H28A 109.5
C24 C28 H28B 109.5
H28A C28 H28B 109.5
C24 C28 H28C 109.5
H28A C28 H28C 109.5
H28B C28 H28C 109.5
C26 C29 H29A 109.5
C26 C29 H29B 109.5
H29A C29 H29B 109.5
C26 C29 H29C 109.5
H29A C29 H29C 109.5
H29B C29 H29C 109.5
C32 C31 C36 114.8(4)
C32 C31 P1 125.8(3)
C36 C31 P1 118.5(3)
F32 C32 C31 120.0(4)
F32 C32 C33 116.5(4)
C31 C32 C33 123.5(4)
F33 C33 C34 120.1(4)
F33 C33 C32 120.7(4)
C34 C33 C32 119.1(4)
F34 C34 C35 120.4(5)
F34 C34 C33 119.7(5)
C35 C34 C33 119.8(4)
F35 C35 C34 120.1(4)
F35 C35 C36 120.4(5)
C34 C35 C36 119.5(4)
F36 C36 C35 116.3(4)
F36 C36 C31 120.5(4)
C35 C36 C31 123.2(4)
C42 C41 C46 119.1(4)
C42 C41 C1 120.3(4)
C46 C41 C1 120.3(4)
C43 C42 C41 118.1(5)
C43 C42 C47 118.5(4)
C41 C42 C47 123.0(4)
C44 C43 C42 123.3(5)
C44 C43 H43 118.3
C42 C43 H43 118.3
C43 C44 C45 117.6(5)
C43 C44 C48 121.2(6)
C45 C44 C48 121.1(6)
C44 C45 C46 122.2(5)
C44 C45 H45 118.9
C46 C45 H45 118.9
C45 C46 C41 119.5(5)
C45 C46 C49 117.4(4)
C41 C46 C49 122.8(4)
C42 C47 H47A 109.5
C42 C47 H47B 109.5
H47A C47 H47B 109.5
C42 C47 H47C 109.5
H47A C47 H47C 109.5
H47B C47 H47C 109.5
C44 C48 H48A 109.5
C44 C48 H48B 109.5
H48A C48 H48B 109.5
C44 C48 H48C 109.5
H48A C48 H48C 109.5
H48B C48 H48C 109.5
C46 C49 H49A 109.5
C46 C49 H49B 109.5
H49A C49 H49B 109.5
C46 C49 H49C 109.5
H49A C49 H49C 109.5
H49B C49 H49C 109.5
C56 C51 C52 112.6(3)
C56 C51 B1 126.3(3)
C52 C51 B1 121.0(3)
F52 C52 C53 115.5(4)
F52 C52 C51 119.8(3)
C53 C52 C51 124.6(4)
F53 C53 C54 119.8(4)
F53 C53 C52 120.9(4)
C54 C53 C52 119.3(4)
F54 C54 C55 120.1(4)
F54 C54 C53 120.5(4)
C55 C54 C53 119.3(4)
F55 C55 C54 119.8(4)
F55 C55 C56 120.9(4)
C54 C55 C56 119.4(4)
F56 C56 C51 120.3(3)
F56 C56 C55 114.9(3)
C51 C56 C55 124.8(4)
C62 C61 C66 115.2(4)
C62 C61 C3 122.9(3)
C66 C61 C3 121.8(3)
F62 C62 C61 120.2(4)
F62 C62 C63 117.0(4)
C61 C62 C63 122.8(4)
F63 C63 C64 120.2(4)
F63 C63 C62 120.3(4)
C64 C63 C62 119.5(4)
F64 C64 C63 120.1(4)
F64 C64 C65 120.3(4)
C63 C64 C65 119.6(4)
F65 C65 C66 120.6(4)
F65 C65 C64 120.0(4)
C66 C65 C64 119.4(4)
F66 C66 C65 117.3(4)
F66 C66 C61 119.3(4)
C65 C66 C61 123.4(4)
C72 C71 C76 120.0
C72 C71 H71 120.0
C76 C71 H71 120.0
C71 C72 C73 120.0
C71 C72 H72 120.0
C73 C72 H72 120.0
C72 C73 C74 120.0
C72 C73 H73 120.0
C74 C73 H73 120.0
C75 C74 C73 120.0
C75 C74 H74 120.0
C73 C74 H74 120.0
C74 C75 C76 120.0
C74 C75 H75 120.0
C76 C75 H75 120.0
C75 C76 C71 120.0
C75 C76 H76 120.0
C71 C76 H76 120.0

loop_
_geom_bond_atom_site_label_1
_geom_bond_atom_site_label_2
_geom_bond_distance
P1 N1 1.625(3)
P1 C21 1.799(4)
P1 C1 1.816(4)
P1 C31 1.821(4)
B1 N1 1.549(5)
B1 C2 1.600(6)
B1 C3 1.641(6)
B1 C51 1.669(6)
Si1 C13 1.853(5)
Si1 C12 1.865(5)
Si1 C11 1.873(5)
Si1 C4 1.899(4)
O1 N1 1.429(3)
O1 H1 0.8300
C1 C2 1.352(5)
C1 C41 1.510(5)
C2 C6 1.476(5)
C3 C4 1.365(5)
C3 C61 1.498(5)
C4 C5 1.502(5)
C5 C10 1.399(5)
C5 C6 1.399(5)
C10 C9 1.377(6)
C10 H10 0.9400
C9 C8 1.378(6)
C9 H9 0.9400
C8 C7 1.384(5)
C8 H8 0.9400
C7 C6 1.405(5)
C7 H7 0.9400
C11 H11A 0.9700
C11 H11B 0.9700
C11 H11C 0.9700
C12 H12A 0.9700
C12 H12B 0.9700
C12 H12C 0.9700
C13 H13A 0.9700
C13 H13B 0.9700
C13 H13C 0.9700
C21 C26 1.403(5)
C21 C22 1.420(5)
C22 C23 1.387(6)
C22 C27 1.519(5)
C23 C24 1.374(6)
C23 H23 0.9400
C24 C25 1.383(6)
C24 C28 1.519(6)
C25 C26 1.393(5)
C25 H25 0.9400
C26 C29 1.514(5)
C27 H27A 0.9700
C27 H27B 0.9700
C27 H27C 0.9700
C28 H28A 0.9700
C28 H28B 0.9700
C28 H28C 0.9700
C29 H29A 0.9700
C29 H29B 0.9700
C29 H29C 0.9700
C31 C32 1.372(5)
C31 C36 1.390(6)
F32 C32 1.337(4)
C32 C33 1.382(6)
F33 C33 1.349(5)
C33 C34 1.371(6)
F34 C34 1.335(5)
C34 C35 1.362(6)
F35 C35 1.335(5)
C35 C36 1.377(6)
F36 C36 1.344(5)
C41 C42 1.400(6)
C41 C46 1.405(6)
C42 C43 1.399(6)
C42 C47 1.509(6)
C43 C44 1.363(7)
C43 H43 0.9400
C44 C45 1.376(7)
C44 C48 1.523(7)
C45 C46 1.385(6)
C45 H45 0.9400
C46 C49 1.524(6)
C47 H47A 0.9700
C47 H47B 0.9700
C47 H47C 0.9700
C48 H48A 0.9700
C48 H48B 0.9700
C48 H48C 0.9700
C49 H49A 0.9700
C49 H49B 0.9700
C49 H49C 0.9700
C51 C56 1.378(5)
C51 C52 1.390(5)
F52 C52 1.346(4)
C52 C53 1.375(5)
F53 C53 1.348(4)
C53 C54 1.366(6)
F54 C54 1.352(4)
C54 C55 1.360(5)
F55 C55 1.348(4)
C55 C56 1.379(5)
F56 C56 1.355(4)
C61 C62 1.373(5)
C61 C66 1.384(5)
F62 C62 1.348(4)
C62 C63 1.384(6)
F63 C63 1.343(5)
C63 C64 1.361(6)
F64 C64 1.351(5)
C64 C65 1.374(6)
F65 C65 1.346(5)
C65 C66 1.362(6)
F66 C66 1.348(4)
C71 C72 1.3900
C71 C76 1.3900
C71 H71 0.9400
C72 C73 1.3900
C72 H72 0.9400
C73 C74 1.3900
C73 H73 0.9400
C74 C75 1.3900
C74 H74 0.9400
C75 C76 1.3900
C75 H75 0.9400
C76 H76 0.9400

loop_
_geom_torsion_atom_site_label_1
_geom_torsion_atom_site_label_2
_geom_torsion_atom_site_label_3
_geom_torsion_atom_site_label_4
_geom_torsion
C2 B1 N1 O1 165.4(3)
C3 B1 N1 O1 54.5(5)
C51 B1 N1 O1 -75.1(4)
C2 B1 N1 P1 0.2(4)
C3 B1 N1 P1 -110.6(3)
C51 B1 N1 P1 119.7(3)
C21 P1 N1 O1 76.5(3)
C1 P1 N1 O1 -163.8(3)
C31 P1 N1 O1 -37.8(3)
C21 P1 N1 B1 -117.6(3)
C1 P1 N1 B1 2.1(3)
C31 P1 N1 B1 128.1(3)
N1 P1 C1 C2 -4.1(3)
C21 P1 C1 C2 122.1(3)
C31 P1 C1 C2 -115.3(3)
N1 P1 C1 C41 -179.5(3)
C21 P1 C1 C41 -53.2(4)
C31 P1 C1 C41 69.3(4)
C41 C1 C2 C6 -6.8(6)
P1 C1 C2 C6 177.7(3)
C41 C1 C2 B1 -179.3(3)
P1 C1 C2 B1 5.2(4)
N1 B1 C2 C1 -3.7(4)
C3 B1 C2 C1 118.0(4)
C51 B1 C2 C1 -119.2(4)
N1 B1 C2 C6 -177.0(3)
C3 B1 C2 C6 -55.3(4)
C51 B1 C2 C6 67.4(4)
N1 B1 C3 C4 143.7(3)
C2 B1 C3 C4 35.2(4)
C51 B1 C3 C4 -88.5(4)
N1 B1 C3 C61 -36.5(5)
C2 B1 C3 C61 -145.0(3)
C51 B1 C3 C61 91.3(4)
C61 C3 C4 C5 -175.7(3)
B1 C3 C4 C5 4.1(5)
C61 C3 C4 Si1 11.4(5)
B1 C3 C4 Si1 -168.7(3)
C13 Si1 C4 C3 22.3(4)
C12 Si1 C4 C3 -101.3(4)
C11 Si1 C4 C3 137.8(3)
C13 Si1 C4 C5 -150.7(3)
C12 Si1 C4 C5 85.7(3)
C11 Si1 C4 C5 -35.2(3)
C3 C4 C5 C10 150.6(4)
Si1 C4 C5 C10 -35.7(5)
C3 C4 C5 C6 -30.4(5)
Si1 C4 C5 C6 143.2(3)
C6 C5 C10 C9 -0.8(6)
C4 C5 C10 C9 178.2(4)
C5 C10 C9 C8 -0.9(7)
C10 C9 C8 C7 0.8(7)
C9 C8 C7 C6 0.9(7)
C10 C5 C6 C7 2.4(6)
C4 C5 C6 C7 -176.6(3)
C10 C5 C6 C2 -172.5(3)
C4 C5 C6 C2 8.5(5)
C8 C7 C6 C5 -2.6(6)
C8 C7 C6 C2 172.0(4)
C1 C2 C6 C5 -136.1(4)
B1 C2 C6 C5 36.7(5)
C1 C2 C6 C7 49.2(6)
B1 C2 C6 C7 -138.0(4)
N1 P1 C21 C26 8.6(4)
C1 P1 C21 C26 -102.5(3)
C31 P1 C21 C26 123.9(3)
N1 P1 C21 C22 -176.1(3)
C1 P1 C21 C22 72.8(3)
C31 P1 C21 C22 -60.7(3)
C26 C21 C22 C23 1.5(6)
P1 C21 C22 C23 -174.0(3)
C26 C21 C22 C27 -178.6(4)
P1 C21 C22 C27 5.9(5)
C21 C22 C23 C24 0.1(7)
C27 C22 C23 C24 -179.8(4)
C22 C23 C24 C25 -1.5(7)
C22 C23 C24 C28 177.7(5)
C23 C24 C25 C26 1.4(7)
C28 C24 C25 C26 -177.9(5)
C24 C25 C26 C21 0.2(7)
C24 C25 C26 C29 -177.2(4)
C22 C21 C26 C25 -1.6(6)
P1 C21 C26 C25 173.7(3)
C22 C21 C26 C29 175.5(4)
P1 C21 C26 C29 -9.2(6)
N1 P1 C31 C32 -99.8(4)
C21 P1 C31 C32 133.7(4)
C1 P1 C31 C32 6.8(4)
N1 P1 C31 C36 69.0(3)
C21 P1 C31 C36 -57.5(3)
C1 P1 C31 C36 175.6(3)
C36 C31 C32 F32 178.1(4)
P1 C31 C32 F32 -12.7(6)
C36 C31 C32 C33 -2.3(6)
P1 C31 C32 C33 166.9(3)
F32 C32 C33 F33 1.7(6)
C31 C32 C33 F33 -177.9(4)
F32 C32 C33 C34 -179.6(4)
C31 C32 C33 C34 0.8(7)
F33 C33 C34 F34 0.8(6)
C32 C33 C34 F34 -177.9(4)
F33 C33 C34 C35 179.5(4)
C32 C33 C34 C35 0.7(7)
F34 C34 C35 F35 -1.4(7)
C33 C34 C35 F35 179.9(4)
F34 C34 C35 C36 178.1(4)
C33 C34 C35 C36 -0.6(7)
F35 C35 C36 F36 -0.6(6)
C34 C35 C36 F36 180.0(4)
F35 C35 C36 C31 178.4(4)
C34 C35 C36 C31 -1.1(7)
C32 C31 C36 F36 -178.7(3)
P1 C31 C36 F36 11.3(5)
C32 C31 C36 C35 2.4(6)
P1 C31 C36 C35 -167.6(3)
C2 C1 C41 C42 75.1(5)
P1 C1 C41 C42 -110.3(4)
C2 C1 C41 C46 -98.5(5)
P1 C1 C41 C46 76.1(5)
C46 C41 C42 C43 -4.7(6)
C1 C41 C42 C43 -178.4(3)
C46 C41 C42 C47 169.1(4)
C1 C41 C42 C47 -4.6(6)
C41 C42 C43 C44 1.7(7)
C47 C42 C43 C44 -172.4(4)
C42 C43 C44 C45 1.4(7)
C42 C43 C44 C48 177.2(4)
C43 C44 C45 C46 -1.5(7)
C48 C44 C45 C46 -177.4(4)
C44 C45 C46 C41 -1.5(6)
C44 C45 C46 C49 172.3(4)
C42 C41 C46 C45 4.6(6)
C1 C41 C46 C45 178.3(3)
C42 C41 C46 C49 -168.8(4)
C1 C41 C46 C49 4.9(6)
N1 B1 C51 C56 -99.1(4)
C2 B1 C51 C56 10.8(5)
C3 B1 C51 C56 128.5(4)
N1 B1 C51 C52 77.3(4)
C2 B1 C51 C52 -172.7(3)
C3 B1 C51 C52 -55.1(5)
C56 C51 C52 F52 175.2(3)
B1 C51 C52 F52 -1.8(5)
C56 C51 C52 C53 -2.4(6)
B1 C51 C52 C53 -179.4(4)
F52 C52 C53 F53 2.6(6)
C51 C52 C53 F53 -179.7(4)
F52 C52 C53 C54 -176.7(4)
C51 C52 C53 C54 1.0(7)
F53 C53 C54 F54 -0.6(6)
C52 C53 C54 F54 178.6(4)
F53 C53 C54 C55 -178.3(4)
C52 C53 C54 C55 0.9(7)
F54 C54 C55 F55 0.3(6)
C53 C54 C55 F55 177.9(4)
F54 C54 C55 C56 -178.9(4)
C53 C54 C55 C56 -1.2(6)
C52 C51 C56 F56 -176.0(3)
B1 C51 C56 F56 0.7(6)
C52 C51 C56 C55 2.1(6)
B1 C51 C56 C55 178.9(4)
F55 C55 C56 F56 -1.3(5)
C54 C55 C56 F56 177.8(4)
F55 C55 C56 C51 -179.6(4)
C54 C55 C56 C51 -0.4(6)
C4 C3 C61 C62 73.2(5)
B1 C3 C61 C62 -106.6(4)
C4 C3 C61 C66 -109.3(4)
B1 C3 C61 C66 70.9(5)
C66 C61 C62 F62 178.5(4)
C3 C61 C62 F62 -3.8(6)
C66 C61 C62 C63 -1.6(6)
C3 C61 C62 C63 176.1(4)
F62 C62 C63 F63 2.2(6)
C61 C62 C63 F63 -177.7(4)
F62 C62 C63 C64 -179.8(4)
C61 C62 C63 C64 0.3(7)
F63 C63 C64 F64 -1.2(7)
C62 C63 C64 F64 -179.2(4)
F63 C63 C64 C65 179.0(4)
C62 C63 C64 C65 1.1(7)
F64 C64 C65 F65 -1.1(7)
C63 C64 C65 F65 178.6(4)
F64 C64 C65 C66 179.3(4)
C63 C64 C65 C66 -0.9(7)
F65 C65 C66 F66 -1.8(6)
C64 C65 C66 F66 177.8(4)
F65 C65 C66 C61 179.9(4)
C64 C65 C66 C61 -0.5(7)
C62 C61 C66 F66 -176.6(3)
C3 C61 C66 F66 5.8(6)
C62 C61 C66 C65 1.7(6)
C3 C61 C66 C65 -176.0(4)
C76 C71 C72 C73 0.0
C71 C72 C73 C74 0.0
C72 C73 C74 C75 0.0
C73 C74 C75 C76 0.0
C74 C75 C76 C71 0.0
C72 C71 C76 C75 0.0

loop_
_platon_squeeze_void_nr
_platon_squeeze_void_average_x
_platon_squeeze_void_average_y
_platon_squeeze_void_average_z
_platon_squeeze_void_volume
_platon_squeeze_void_count_electrons
_platon_squeeze_void_content
1 0.500 0.185 0.750 169 39 ' '
2 0.000 0.314 0.250 169 39 ' '
3 0.500 0.211 0.250 12 0 ' '
4 0.000 0.289 0.750 12 0 ' '
5 0.000 0.685 0.750 169 39 ' '
6 0.500 0.814 0.250 169 39 ' '
7 0.000 0.711 0.250 12 0 ' '
8 0.500 0.789 0.750 12 0 ' '
